data_7000005
loop_
_publ_author_name
'Neveling, Arno'
'Julius, Gerrit R.'
'Cronje, Stephanie'
'Esterhuysen, Catharine'
'Raubenheimer, Helgard G.'

_publ_section_title
;
 Thione complexes of Rh(I): a first comparison with the bonding and
 catalytic activity of related carbene and imine compounds.
;
_journal_issue 1
_journal_name_full 'Dalton transactions (Cambridge, England : 2003)'
_journal_page_first 181
_journal_page_last 192
_journal_paper_doi 10.1039/b414040k
_journal_year 2005
_chemical_formula_moiety 'C15 H24 Cl N2 Rh S'
_chemical_formula_sum 'C15 H24 Cl N2 Rh S'
_chemical_formula_weight 402.78
_chemical_name_systematic
;
?
;
_space_group_IT_number 14
_symmetry_cell_setting monoclinic
_symmetry_space_group_name_Hall '-P 2ybc'
_symmetry_space_group_name_H-M 'P 1 21/c 1'
_atom_sites_solution_hydrogens geom
_atom_sites_solution_primary heavy
_atom_sites_solution_secondary difmap
_audit_creation_method SHELXL-97
_cell_angle_alpha 90.00
_cell_angle_beta 100.79(3)
_cell_angle_gamma 90.00
_cell_formula_units_Z 4
_cell_length_a 14.389(3)
_cell_length_b 7.702(2)
_cell_length_c 14.993(3)
_cell_measurement_reflns_used 3740
_cell_measurement_temperature 173(2)
_cell_measurement_theta_max 27.5
_cell_measurement_theta_min 1.4
_cell_volume 1632.2(7)
_computing_cell_refinement 'DENZO-SMN (Otwinowski & Minor, 1997)'
_computing_data_collection 'COLLECT (Nonius, 1998)'
_computing_data_reduction 'DENZO-SMN (Otwinowski & Minor, 1997)'
_computing_molecular_graphics 'ORTEP-III for Windows (Farrugia,1997)'
_computing_publication_material 'X-Seed (Barbour, 1999)'
_computing_structure_refinement 'SHELXL-97 (Sheldrick, 1997)'
_computing_structure_solution 'SHELXS-97 (Sheldrick, 1990)'
_diffrn_ambient_temperature 173(2)
_diffrn_measured_fraction_theta_full 0.999
_diffrn_measured_fraction_theta_max 0.999
_diffrn_measurement_device_type 'Nonius Kappa CCD'
_diffrn_measurement_method '\f and \w scans to fill Ewald sphere'
_diffrn_radiation_monochromator graphite
_diffrn_radiation_source 'fine-focus sealed tube'
_diffrn_radiation_type MoK\a
_diffrn_radiation_wavelength 0.71073
_diffrn_reflns_av_R_equivalents 0.0302
_diffrn_reflns_av_sigmaI/netI 0.0403
_diffrn_reflns_limit_h_max 18
_diffrn_reflns_limit_h_min -18
_diffrn_reflns_limit_k_max 10
_diffrn_reflns_limit_k_min -9
_diffrn_reflns_limit_l_max 19
_diffrn_reflns_limit_l_min -19
_diffrn_reflns_number 11509
_diffrn_reflns_theta_full 27.49
_diffrn_reflns_theta_max 27.49
_diffrn_reflns_theta_min 1.44
_exptl_absorpt_coefficient_mu 1.330
_exptl_absorpt_correction_type none
_exptl_crystal_colour yellow
_exptl_crystal_density_diffrn 1.639
_exptl_crystal_density_method 'not measured'
_exptl_crystal_description prism
_exptl_crystal_F_000 824
_exptl_crystal_size_max 0.19
_exptl_crystal_size_mid 0.12
_exptl_crystal_size_min 0.10
_refine_diff_density_max 0.543
_refine_diff_density_min -0.447
_refine_diff_density_rms 0.073
_refine_ls_extinction_method none
_refine_ls_goodness_of_fit_ref 1.019
_refine_ls_hydrogen_treatment mixed
_refine_ls_matrix_type full
_refine_ls_number_parameters 197
_refine_ls_number_reflns 3740
_refine_ls_number_restraints 0
_refine_ls_restrained_S_all 1.019
_refine_ls_R_factor_all 0.0386
_refine_ls_R_factor_gt 0.0247
_refine_ls_shift/su_max 0.001
_refine_ls_shift/su_mean 0.000
_refine_ls_structure_factor_coef Fsqd
_refine_ls_weighting_details 'calc w=1/[\s^2^(Fo^2^)+(0.0177P)^2^+0.3083P] where P=(Fo^2^+2Fc^2^)/3'
_refine_ls_weighting_scheme calc
_refine_ls_wR_factor_gt 0.0485
_refine_ls_wR_factor_ref 0.0517
_reflns_number_gt 3032
_reflns_number_total 3740
_reflns_threshold_expression >2sigma(I)
_cod_data_source_file b414040k.txt
_cod_data_source_block 1b
_cod_original_sg_symbol_H-M P21/c
_cod_database_code 7000005

loop_
_symmetry_equiv_pos_as_xyz
'x, y, z'
'-x, y+1/2, -z+1/2'
'-x, -y, -z'
'x, -y-1/2, z-1/2'

loop_
_atom_site_label
_atom_site_type_symbol
_atom_site_fract_x
_atom_site_fract_y
_atom_site_fract_z
_atom_site_U_iso_or_equiv
_atom_site_adp_type
_atom_site_occupancy
_atom_site_symmetry_multiplicity
_atom_site_calc_flag
_atom_site_refinement_flags
_atom_site_disorder_assembly
_atom_site_disorder_group
Rh1 Rh 0.295901(11) 0.83556(2) 0.797247(11) 0.02047(6) Uani 1 1 d . . .
Cl1 Cl 0.18845(4) 0.75334(7) 0.66341(4) 0.03009(14) Uani 1 1 d . . .
S1 S 0.22325(4) 1.10870(7) 0.80426(4) 0.03145(15) Uani 1 1 d . . .
N11 N 0.15619(12) 1.2197(2) 0.63009(12) 0.0242(4) Uani 1 1 d . . .
N12 N 0.04839(12) 1.1006(2) 0.69172(11) 0.0200(4) Uani 1 1 d . . .
C1 C 0.41697(15) 0.9233(3) 0.89009(15) 0.0280(5) Uani 1 1 d . . .
C2 C 0.50679(15) 0.8271(3) 0.88136(15) 0.0306(5) Uani 1 1 d . . .
H2A H 0.5255 0.7504 0.9347 0.037 Uiso 1 1 calc R . .
H2B H 0.5584 0.9121 0.8811 0.037 Uiso 1 1 calc R . .
C3 C 0.49436(16) 0.7179(3) 0.79461(16) 0.0342(6) Uani 1 1 d . . .
H3A H 0.5117 0.7889 0.7451 0.041 Uiso 1 1 calc R . .
H3B H 0.5380 0.6175 0.8049 0.041 Uiso 1 1 calc R . .
C4 C 0.39445(16) 0.6526(3) 0.76555(16) 0.0270(5) Uani 1 1 d . . .
C5 C 0.34032(16) 0.5729(3) 0.82164(15) 0.0286(5) Uani 1 1 d . . .
C6 C 0.37731(17) 0.5334(3) 0.92096(16) 0.0375(6) Uani 1 1 d . . .
H6A H 0.4464 0.5128 0.9301 0.045 Uiso 1 1 calc R . .
H6B H 0.3472 0.4257 0.9377 0.045 Uiso 1 1 calc R . .
C7 C 0.35786(17) 0.6807(3) 0.98353(16) 0.0383(6) Uani 1 1 d . . .
H7A H 0.2981 0.6561 1.0048 0.046 Uiso 1 1 calc R . .
H7B H 0.4094 0.6842 1.0374 0.046 Uiso 1 1 calc R . .
C8 C 0.35035(17) 0.8563(3) 0.93773(15) 0.0309(6) Uani 1 1 d . . .
C11 C 0.14122(15) 1.1395(2) 0.70580(15) 0.0230(5) Uani 1 1 d . . .
C12 C 0.07189(15) 1.2325(3) 0.56776(14) 0.0241(5) Uani 1 1 d . . .
C13 C 0.00402(15) 1.1583(3) 0.60657(14) 0.0219(5) Uani 1 1 d . . .
C14 C 0.24807(16) 1.2780(3) 0.61396(17) 0.0386(6) Uani 1 1 d . . .
H14A H 0.2967 1.2527 0.6675 0.058 Uiso 1 1 calc R . .
H14B H 0.2460 1.4033 0.6025 0.058 Uiso 1 1 calc R . .
H14C H 0.2633 1.2171 0.5611 0.058 Uiso 1 1 calc R . .
C15 C 0.06654(18) 1.3195(3) 0.47863(16) 0.0370(6) Uani 1 1 d . . .
H15A H 0.0025 1.3073 0.4429 0.055 Uiso 1 1 calc R . .
H15B H 0.1120 1.2658 0.4459 0.055 Uiso 1 1 calc R . .
H15C H 0.0816 1.4430 0.4882 0.055 Uiso 1 1 calc R . .
C16 C -0.10000(15) 1.1422(3) 0.57511(15) 0.0306(5) Uani 1 1 d . . .
H16A H -0.1328 1.2154 0.6128 0.046 Uiso 1 1 calc R . .
H16B H -0.1190 1.0209 0.5801 0.046 Uiso 1 1 calc R . .
H16C H -0.1168 1.1797 0.5117 0.046 Uiso 1 1 calc R . .
C17 C 0.00194(16) 1.0029(3) 0.75383(15) 0.0300(5) Uani 1 1 d . . .
H17A H 0.0483 0.9722 0.8081 0.045 Uiso 1 1 calc R . .
H17B H -0.0256 0.8967 0.7239 0.045 Uiso 1 1 calc R . .
H17C H -0.0482 1.0738 0.7714 0.045 Uiso 1 1 calc R . .
H1 H 0.4190(15) 1.043(3) 0.8812(14) 0.036 Uiso 1 1 d . . .
H4 H 0.3762(16) 0.638(3) 0.7014(16) 0.036 Uiso 1 1 d . . .
H5 H 0.2907(15) 0.504(3) 0.7943(14) 0.036 Uiso 1 1 d . . .
H8 H 0.3142(16) 0.935(3) 0.9632(15) 0.036 Uiso 1 1 d . . .

loop_
_atom_site_aniso_label
_atom_site_aniso_U_11
_atom_site_aniso_U_22
_atom_site_aniso_U_33
_atom_site_aniso_U_23
_atom_site_aniso_U_13
_atom_site_aniso_U_12
Rh1 0.01650(10) 0.02348(10) 0.02038(10) -0.00022(7) 0.00077(7) 0.00227(7)
Cl1 0.0271(3) 0.0336(3) 0.0259(3) -0.0031(2) -0.0044(2) 0.0035(2)
S1 0.0288(3) 0.0308(3) 0.0307(3) -0.0066(2) -0.0049(3) 0.0088(3)
N11 0.0214(10) 0.0235(9) 0.0292(10) 0.0002(8) 0.0088(8) 0.0018(8)
N12 0.0185(10) 0.0198(9) 0.0222(10) 0.0004(7) 0.0051(7) 0.0020(7)
C1 0.0213(12) 0.0292(12) 0.0291(13) -0.0044(10) -0.0067(10) 0.0001(10)
C2 0.0184(12) 0.0351(13) 0.0364(14) 0.0031(10) 0.0004(10) -0.0012(10)
C3 0.0209(13) 0.0371(13) 0.0455(15) 0.0009(11) 0.0086(11) 0.0068(10)
C4 0.0236(12) 0.0263(12) 0.0305(13) -0.0032(10) 0.0032(10) 0.0084(10)
C5 0.0244(13) 0.0227(12) 0.0351(14) 0.0026(10) -0.0034(10) 0.0022(10)
C6 0.0323(14) 0.0358(14) 0.0404(15) 0.0122(11) -0.0029(11) 0.0000(11)
C7 0.0236(13) 0.0628(17) 0.0269(13) 0.0143(12) 0.0002(10) 0.0057(12)
C8 0.0237(13) 0.0460(15) 0.0197(12) -0.0061(11) -0.0040(10) 0.0066(11)
C11 0.0224(12) 0.0186(11) 0.0280(12) -0.0041(9) 0.0051(9) 0.0048(9)
C12 0.0267(13) 0.0219(11) 0.0238(12) -0.0003(9) 0.0052(10) 0.0046(9)
C13 0.0217(12) 0.0216(11) 0.0215(11) -0.0017(9) 0.0018(9) 0.0050(9)
C14 0.0248(14) 0.0462(15) 0.0481(16) -0.0017(12) 0.0156(11) -0.0044(11)
C15 0.0437(16) 0.0368(14) 0.0332(14) 0.0079(11) 0.0143(12) 0.0069(11)
C16 0.0234(13) 0.0363(13) 0.0306(13) -0.0024(10) 0.0013(10) 0.0026(10)
C17 0.0327(13) 0.0298(13) 0.0291(13) 0.0048(10) 0.0096(10) -0.0043(10)

loop_
_atom_type_symbol
_atom_type_description
_atom_type_scat_dispersion_real
_atom_type_scat_dispersion_imag
_atom_type_scat_source
C C 0.0033 0.0016 'International Tables Vol C Tables 4.2.6.8 and 6.1.1.4'
H H 0.0000 0.0000 'International Tables Vol C Tables 4.2.6.8 and 6.1.1.4'
N N 0.0061 0.0033 'International Tables Vol C Tables 4.2.6.8 and 6.1.1.4'
Cl Cl 0.1484 0.1585 'International Tables Vol C Tables 4.2.6.8 and 6.1.1.4'
Rh Rh -1.1178 0.9187 'International Tables Vol C Tables 4.2.6.8 and 6.1.1.4'
S S 0.1246 0.1234 'International Tables Vol C Tables 4.2.6.8 and 6.1.1.4'

loop_
_geom_angle_atom_site_label_1
_geom_angle_atom_site_label_2
_geom_angle_atom_site_label_3
_geom_angle
_geom_angle_site_symmetry_1
_geom_angle_site_symmetry_3
_geom_angle_publ_flag
C8 Rh1 C4 97.78(9) . . ?
C8 Rh1 C1 38.49(9) . . ?
C4 Rh1 C1 81.79(9) . . ?
C8 Rh1 C5 81.80(9) . . ?
C4 Rh1 C5 38.24(9) . . ?
C1 Rh1 C5 90.38(9) . . ?
C8 Rh1 S1 88.44(7) . . ?
C4 Rh1 S1 157.65(7) . . ?
C1 Rh1 S1 90.18(6) . . ?
C5 Rh1 S1 163.53(7) . . ?
C8 Rh1 Cl1 157.38(7) . . ?
C4 Rh1 Cl1 89.44(7) . . ?
C1 Rh1 Cl1 163.84(7) . . ?
C5 Rh1 Cl1 91.07(6) . . ?
S1 Rh1 Cl1 92.95(2) . . ?
C11 S1 Rh1 108.81(7) . . ?
C11 N11 C12 110.05(18) . . ?
C11 N11 C14 125.08(19) . . ?
C12 N11 C14 124.82(19) . . ?
C11 N12 C13 110.17(17) . . ?
C11 N12 C17 125.19(18) . . ?
C13 N12 C17 124.54(18) . . ?
C8 C1 C2 122.8(2) . . ?
C8 C1 Rh1 70.18(13) . . ?
C2 C1 Rh1 113.29(15) . . ?
C8 C1 H1 118.7(14) . . ?
C2 C1 H1 114.9(14) . . ?
Rh1 C1 H1 105.3(13) . . ?
C1 C2 C3 112.08(18) . . ?
C1 C2 H2A 109.2 . . ?
C3 C2 H2A 109.2 . . ?
C1 C2 H2B 109.2 . . ?
C3 C2 H2B 109.2 . . ?
H2A C2 H2B 107.9 . . ?
C4 C3 C2 112.45(19) . . ?
C4 C3 H3A 109.1 . . ?
C2 C3 H3A 109.1 . . ?
C4 C3 H3B 109.1 . . ?
C2 C3 H3B 109.1 . . ?
H3A C3 H3B 107.8 . . ?
C5 C4 C3 125.7(2) . . ?
C5 C4 Rh1 71.54(13) . . ?
C3 C4 Rh1 110.84(14) . . ?
C5 C4 H4 118.6(14) . . ?
C3 C4 H4 113.4(14) . . ?
Rh1 C4 H4 103.5(14) . . ?
C4 C5 C6 123.3(2) . . ?
C4 C5 Rh1 70.22(12) . . ?
C6 C5 Rh1 113.45(15) . . ?
C4 C5 H5 117.4(13) . . ?
C6 C5 H5 115.0(14) . . ?
Rh1 C5 H5 106.6(14) . . ?
C5 C6 C7 112.48(19) . . ?
C5 C6 H6A 109.1 . . ?
C7 C6 H6A 109.1 . . ?
C5 C6 H6B 109.1 . . ?
C7 C6 H6B 109.1 . . ?
H6A C6 H6B 107.8 . . ?
C8 C7 C6 113.0(2) . . ?
C8 C7 H7A 109.0 . . ?
C6 C7 H7A 109.0 . . ?
C8 C7 H7B 109.0 . . ?
C6 C7 H7B 109.0 . . ?
H7A C7 H7B 107.8 . . ?
C1 C8 C7 124.4(2) . . ?
C1 C8 Rh1 71.33(13) . . ?
C7 C8 Rh1 111.53(16) . . ?
C1 C8 H8 117.5(15) . . ?
C7 C8 H8 113.3(14) . . ?
Rh1 C8 H8 109.2(14) . . ?
N11 C11 N12 106.31(18) . . ?
N11 C11 S1 126.41(17) . . ?
N12 C11 S1 127.11(17) . . ?
C13 C12 N11 106.87(18) . . ?
C13 C12 C15 131.1(2) . . ?
N11 C12 C15 122.0(2) . . ?
C12 C13 N12 106.60(18) . . ?
C12 C13 C16 131.5(2) . . ?
N12 C13 C16 121.79(19) . . ?
N11 C14 H14A 109.5 . . ?
N11 C14 H14B 109.5 . . ?
H14A C14 H14B 109.5 . . ?
N11 C14 H14C 109.5 . . ?
H14A C14 H14C 109.5 . . ?
H14B C14 H14C 109.5 . . ?
C12 C15 H15A 109.5 . . ?
C12 C15 H15B 109.5 . . ?
H15A C15 H15B 109.5 . . ?
C12 C15 H15C 109.5 . . ?
H15A C15 H15C 109.5 . . ?
H15B C15 H15C 109.5 . . ?
C13 C16 H16A 109.5 . . ?
C13 C16 H16B 109.5 . . ?
H16A C16 H16B 109.5 . . ?
C13 C16 H16C 109.5 . . ?
H16A C16 H16C 109.5 . . ?
H16B C16 H16C 109.5 . . ?
N12 C17 H17A 109.5 . . ?
N12 C17 H17B 109.5 . . ?
H17A C17 H17B 109.5 . . ?
N12 C17 H17C 109.5 . . ?
H17A C17 H17C 109.5 . . ?
H17B C17 H17C 109.5 . . ?

loop_
_geom_bond_atom_site_label_1
_geom_bond_atom_site_label_2
_geom_bond_distance
_geom_bond_site_symmetry_2
_geom_bond_publ_flag
Rh1 C8 2.111(2) . ?
Rh1 C4 2.115(2) . ?
Rh1 C1 2.126(2) . ?
Rh1 C5 2.132(2) . ?
Rh1 S1 2.3602(7) . ?
Rh1 Cl1 2.3783(9) . ?
S1 C11 1.725(2) . ?
N11 C11 1.345(3) . ?
N11 C12 1.389(3) . ?
N11 C14 1.459(3) . ?
N12 C11 1.346(3) . ?
N12 C13 1.389(3) . ?
N12 C17 1.454(3) . ?
C1 C8 1.397(3) . ?
C1 C2 1.516(3) . ?
C1 H1 0.93(2) . ?
C2 C3 1.531(3) . ?
C2 H2A 0.9900 . ?
C2 H2B 0.9900 . ?
C3 C4 1.508(3) . ?
C3 H3A 0.9900 . ?
C3 H3B 0.9900 . ?
C4 C5 1.391(3) . ?
C4 H4 0.96(2) . ?
C5 C6 1.515(3) . ?
C5 H5 0.92(2) . ?
C6 C7 1.531(3) . ?
C6 H6A 0.9900 . ?
C6 H6B 0.9900 . ?
C7 C8 1.511(3) . ?
C7 H7A 0.9900 . ?
C7 H7B 0.9900 . ?
C8 H8 0.93(2) . ?
C12 C13 1.354(3) . ?
C12 C15 1.484(3) . ?
C13 C16 1.488(3) . ?
C14 H14A 0.9800 . ?
C14 H14B 0.9800 . ?
C14 H14C 0.9800 . ?
C15 H15A 0.9800 . ?
C15 H15B 0.9800 . ?
C15 H15C 0.9800 . ?
C16 H16A 0.9800 . ?
C16 H16B 0.9800 . ?
C16 H16C 0.9800 . ?
C17 H17A 0.9800 . ?
C17 H17B 0.9800 . ?
C17 H17C 0.9800 . ?
